data_1511830
loop_
_publ_author_name
'Cai, Weizhao'
'Marciniak, J\;edrzej'
'Andrzejewski, Micha\/l'
'Katrusiak, Andrzej'

_publ_section_title
;
 Pressure Effect ond,l-Mandelic Acid Racemate Crystallization
;
_journal_issue 14
_journal_name_full 'The Journal of Physical Chemistry C'
_journal_page_first 7279
_journal_paper_doi 10.1021/jp401626a
_journal_volume 117
_journal_year 2013
_chemical_formula_moiety 'C8 H8 O3'
_chemical_formula_sum 'C8 H8 O3'
_chemical_formula_weight 152.14
_chemical_name_common mandelic_acid
_chemical_name_systematic
; 
 ? 
;
_space_group_IT_number 61
_symmetry_cell_setting orthorhombic
_symmetry_space_group_name_Hall '-P 2ac 2ab'
_symmetry_space_group_name_H-M 'P b c a'
_atom_sites_solution_hydrogens geom
_atom_sites_solution_primary direct
_atom_sites_solution_secondary difmap
_audit_creation_method SHELXL-97
_cell_angle_alpha 90.00
_cell_angle_beta 90.00
_cell_angle_gamma 90.00
_cell_formula_units_Z 8
_cell_length_a 9.676(2)
_cell_length_b 16.200(7)
_cell_length_c 9.8866(19)
_cell_measurement_pressure 50000
_cell_measurement_reflns_used 5614
_cell_measurement_temperature 296(2)
_cell_measurement_theta_max 28.36
_cell_measurement_theta_min 4.12
_cell_volume 1549.7(8)
_computing_cell_refinement 'CrysAlis (Oxford Diffraction, 2004)'
_computing_data_collection 'CrysAlis (Oxford Diffraction, 2004)'
_computing_data_reduction 'CrysAlisRED (Oxford Diffraction, 2004)'
_computing_molecular_graphics 'Mercury (Macrae et al., 2008)'
_computing_publication_material 'SHELXL-97 (Sheldrick, 2008)'
_computing_structure_refinement 'SHELXL-97 (Sheldrick, 2008)'
_computing_structure_solution 'SHELXS-97 (Sheldrick, 2008)'
_diffrn_ambient_temperature 296(2)
_diffrn_measured_fraction_theta_full 0.276
_diffrn_measured_fraction_theta_max 0.276
_diffrn_measurement_device_type 'Oxford Diffraction Xcalibur Eos'
_diffrn_measurement_method
;HP omega scans - for more details see:
A. Budzianowski, A. Katrusiak in High-Pressure Crystallography
(Eds.: A. Katrusiak, P. F. McMillan),
Dordrecht: Kluwer Acad. Publ., 2004 pp.157-168
;
_diffrn_radiation_monochromator graphite
_diffrn_radiation_source 'fine-focus sealed tube'
_diffrn_radiation_type MoK\a
_diffrn_radiation_wavelength 0.71073
_diffrn_reflns_av_R_equivalents 0.1554
_diffrn_reflns_av_sigmaI/netI 0.0873
_diffrn_reflns_limit_h_max 12
_diffrn_reflns_limit_h_min -12
_diffrn_reflns_limit_k_max 5
_diffrn_reflns_limit_k_min -5
_diffrn_reflns_limit_l_max 13
_diffrn_reflns_limit_l_min -13
_diffrn_reflns_number 5614
_diffrn_reflns_theta_full 28.36
_diffrn_reflns_theta_max 28.36
_diffrn_reflns_theta_min 4.12
_exptl_absorpt_coefficient_mu 0.100
_exptl_absorpt_correction_T_max 0.902
_exptl_absorpt_correction_T_min 0.325
_exptl_absorpt_correction_type analytical
_exptl_absorpt_process_details
;
Katrusiak, A. (2003). REDSHABS - Program for correcting
reflections intensities for DAC absorption, gasket shadowing
and sample crystal absorption. Adam Mickiewicz University, Pozna\'n.
Katrusiak, A. (2004). Z. Kristallogr. 219, 461-467
;
_exptl_crystal_colour colourless
_exptl_crystal_density_diffrn 1.304
_exptl_crystal_density_method 'not measured'
_exptl_crystal_description plate-shaped
_exptl_crystal_F_000 640
_exptl_crystal_size_max 0.44
_exptl_crystal_size_mid 0.41
_exptl_crystal_size_min 0.32
_refine_diff_density_max 0.110
_refine_diff_density_min -0.142
_refine_diff_density_rms 0.037
_refine_ls_extinction_method none
_refine_ls_goodness_of_fit_ref 1.297
_refine_ls_hydrogen_treatment constr
_refine_ls_matrix_type full
_refine_ls_number_parameters 100
_refine_ls_number_reflns 535
_refine_ls_number_restraints 74
_refine_ls_restrained_S_all 1.221
_refine_ls_R_factor_all 0.2142
_refine_ls_R_factor_gt 0.1421
_refine_ls_shift/su_max 0.000
_refine_ls_shift/su_mean 0.000
_refine_ls_structure_factor_coef Fsqd
_refine_ls_weighting_details 'calc w=1/[\s^2^(Fo^2^)+(0.1523P)^2^+3.8370P] where P=(Fo^2^+2Fc^2^)/3'
_refine_ls_weighting_scheme calc
_refine_ls_wR_factor_gt 0.3290
_refine_ls_wR_factor_ref 0.3704
_reflns_number_gt 386
_reflns_number_total 535
_reflns_threshold_expression >2sigma(I)
_cod_data_source_file jp401626a_si_002.cif
_cod_data_source_block mandelic_acid_0.05GPa(CCDC923825)
_cod_depositor_comments
;
The following automatic conversions were performed:

'_symmetry_cell_setting' value 'Orthorhombic' changed to
'orthorhombic' according to
/home/saulius/struct/CIF-dictionaries/cif_core.dic dictionary named
'cif_core.dic' version 2.4.2 from 2011-04-26.

Automatic conversion script
Id: cif_fix_values 1891 2012-01-12 08:04:46Z andrius 
;
_cod_original_sg_symbol_H-M ' P b c a'
_cod_database_code 1511830

loop_
_symmetry_equiv_pos_as_xyz
'x, y, z'
'-x+1/2, -y, z+1/2'
'-x, y+1/2, -z+1/2'
'x+1/2, -y+1/2, -z'
'-x, -y, -z'
'x-1/2, y, -z-1/2'
'x, -y-1/2, z-1/2'
'-x-1/2, y-1/2, z'

loop_
_atom_site_label
_atom_site_type_symbol
_atom_site_fract_x
_atom_site_fract_y
_atom_site_fract_z
_atom_site_U_iso_or_equiv
_atom_site_adp_type
_atom_site_occupancy
_atom_site_symmetry_multiplicity
_atom_site_calc_flag
_atom_site_refinement_flags
C1 C 0.2595(11) 0.5251(16) 1.0169(9) 0.038(5) Uani 1 1 d U
C2 C 0.2808(13) 0.560(2) 0.8785(13) 0.045(6) Uani 1 1 d U
H2 H 0.1963 0.5484 0.8274 0.053 Uiso 1 1 calc R
C3 C 0.3005(12) 0.650(2) 0.8714(11) 0.039(5) Uani 1 1 d DU
C4 C 0.4067(15) 0.689(3) 0.9480(17) 0.093(8) Uani 1 1 d DU
H4 H 0.4684 0.6576 0.9977 0.112 Uiso 1 1 calc R
C5 C 0.419(2) 0.776(3) 0.949(2) 0.123(11) Uani 1 1 d DU
H5 H 0.4826 0.7984 1.0085 0.148 Uiso 1 1 calc R
C6 C 0.346(2) 0.828(3) 0.8720(19) 0.128(9) Uani 1 1 d DU
H6 H 0.3646 0.8838 0.8653 0.153 Uiso 1 1 calc R
C7 C 0.244(3) 0.790(3) 0.806(3) 0.157(13) Uani 1 1 d DU
H7 H 0.1805 0.8242 0.7635 0.188 Uiso 1 1 calc R
C8 C 0.2194(16) 0.705(2) 0.7919(15) 0.080(6) Uani 1 1 d DU
H8 H 0.1524 0.6854 0.7327 0.096 Uiso 1 1 calc R
O1 O 0.1359(6) 0.5413(12) 1.0636(7) 0.050(4) Uani 1 1 d U
H1 H 0.1302 0.5243 1.1589 0.075 Uiso 1 1 calc R
O2 O 0.3501(7) 0.4954(12) 1.0801(8) 0.057(4) Uani 1 1 d U
O3 O 0.3905(7) 0.5186(12) 0.8099(6) 0.051(4) Uani 1 1 d U
H3 H 0.4645 0.5057 0.8746 0.076 Uiso 1 1 calc R

loop_
_atom_site_aniso_label
_atom_site_aniso_U_11
_atom_site_aniso_U_22
_atom_site_aniso_U_33
_atom_site_aniso_U_23
_atom_site_aniso_U_13
_atom_site_aniso_U_12
C1 0.048(5) 0.037(12) 0.030(4) -0.004(7) -0.003(4) -0.010(7)
C2 0.038(5) 0.043(13) 0.052(6) -0.004(9) -0.003(4) -0.001(8)
C3 0.044(6) 0.041(13) 0.031(5) -0.003(8) 0.000(4) 0.003(9)
C4 0.091(9) 0.093(14) 0.095(9) -0.003(10) -0.005(7) 0.002(10)
C5 0.127(12) 0.123(16) 0.120(12) 0.001(10) -0.007(8) -0.002(10)
C6 0.128(10) 0.126(14) 0.129(10) 0.003(10) 0.007(8) -0.002(10)
C7 0.155(14) 0.156(17) 0.158(14) 0.002(10) -0.001(9) 0.002(10)
C8 0.082(7) 0.080(13) 0.077(7) 0.001(9) -0.016(6) -0.003(9)
O1 0.047(4) 0.052(12) 0.050(4) 0.010(6) 0.005(3) 0.005(5)
O2 0.053(4) 0.056(12) 0.061(4) 0.017(6) -0.003(3) 0.003(6)
O3 0.053(4) 0.055(12) 0.044(3) -0.005(6) -0.007(3) 0.010(6)

loop_
_atom_type_symbol
_atom_type_description
_atom_type_scat_dispersion_real
_atom_type_scat_dispersion_imag
_atom_type_scat_source
C C 0.0033 0.0016 'International Tables Vol C Tables 4.2.6.8 and 6.1.1.4'
H H 0.0000 0.0000 'International Tables Vol C Tables 4.2.6.8 and 6.1.1.4'
O O 0.0106 0.0060 'International Tables Vol C Tables 4.2.6.8 and 6.1.1.4'

loop_
_geom_angle_atom_site_label_1
_geom_angle_atom_site_label_2
_geom_angle_atom_site_label_3
_geom_angle
O2 C1 O1 125.1(10)
O2 C1 C2 122.5(10)
O1 C1 C2 111.8(14)
O3 C2 C1 111(2)
O3 C2 C3 110.5(17)
C1 C2 C3 116(2)
O3 C2 H2 106.3
C1 C2 H2 106.3
C3 C2 H2 106.3
C4 C3 C8 114(3)
C4 C3 C2 121(2)
C8 C3 C2 125.0(18)
C3 C4 C5 121(3)
C3 C4 H4 119.7
C5 C4 H4 119.7
C6 C5 C4 126(3)
C6 C5 H5 117.2
C4 C5 H5 117.2
C7 C6 C5 112(4)
C7 C6 H6 123.9
C5 C6 H6 123.9
C6 C7 C8 129(3)
C6 C7 H7 115.6
C8 C7 H7 115.6
C3 C8 C7 118(2)
C3 C8 H8 121.2
C7 C8 H8 121.2
C1 O1 H1 109.5
C2 O3 H3 109.5

loop_
_geom_bond_atom_site_label_1
_geom_bond_atom_site_label_2
_geom_bond_distance
C1 O2 1.179(16)
C1 O1 1.308(13)
C1 C2 1.50(2)
C2 O3 1.43(2)
C2 C3 1.47(4)
C2 H2 0.9800
C3 C4 1.43(2)
C3 C8 1.42(2)
C4 C5 1.40(4)
C4 H4 0.9300
C5 C6 1.34(3)
C5 H5 0.9300
C6 C7 1.34(3)
C6 H6 0.9300
C7 C8 1.40(4)
C7 H7 0.9300
C8 H8 0.9300
O1 H1 0.9830
O3 H3 0.9830

loop_
_geom_torsion_atom_site_label_1
_geom_torsion_atom_site_label_2
_geom_torsion_atom_site_label_3
_geom_torsion_atom_site_label_4
_geom_torsion
O2 C1 C2 O3 30(3)
O1 C1 C2 O3 -158.7(18)
O2 C1 C2 C3 -97(3)
O1 C1 C2 C3 74.2(19)
O3 C2 C3 C4 -72.0(16)
C1 C2 C3 C4 55(2)
O3 C2 C3 C8 108.5(14)
C1 C2 C3 C8 -124.4(13)
C8 C3 C4 C5 4(2)
C2 C3 C4 C5 -175.1(19)
C3 C4 C5 C6 -7(3)
C4 C5 C6 C7 9(3)
C5 C6 C7 C8 -11(4)
C4 C3 C8 C7 -5(2)
C2 C3 C8 C7 174.4(19)
C6 C7 C8 C3 9(4)
